data_2225393
loop_
_publ_author_name
'Hemamalini, Madhukar'
'Fun, Hoong-Kun'

_publ_section_title
;
 2-Amino-5-bromopyridinium 3-aminobenzoate
;
_journal_coeditor_code TK2628
_journal_issue 3
_journal_name_full 'Acta Crystallographica Section E'
_journal_page_first o664
_journal_paper_doi 10.1107/S1600536810006288
_journal_volume 66
_journal_year 2010
_chemical_formula_iupac 'C5 H6 Br N2 +, C7 H6 N O2 -'
_chemical_formula_moiety 'C5 H6 Br N2 +, C7 H6 N O2 -'
_chemical_formula_sum 'C12 H12 Br N3 O2'
_chemical_formula_weight 309.15
_chemical_name_systematic
;
2-Amino-5-bromopyridinium 3-aminobenzoate
;
_space_group_IT_number 14
_symmetry_cell_setting monoclinic
_symmetry_space_group_name_Hall '-P 2ybc'
_symmetry_space_group_name_H-M 'P 1 21/c 1'
_atom_sites_solution_hydrogens geom
_atom_sites_solution_primary direct
_atom_sites_solution_secondary difmap
_audit_creation_method SHELXL-97
_cell_angle_alpha 90.00
_cell_angle_beta 113.710(2)
_cell_angle_gamma 90.00
_cell_formula_units_Z 4
_cell_length_a 10.1650(7)
_cell_length_b 11.0431(7)
_cell_length_c 11.9550(9)
_cell_measurement_reflns_used 4215
_cell_measurement_temperature 296(2)
_cell_measurement_theta_max 26.79
_cell_measurement_theta_min 2.62
_cell_volume 1228.71(15)
_computing_cell_refinement 'SAINT (Bruker, 2009)'
_computing_data_collection 'APEX2 (Bruker, 2009)'
_computing_data_reduction 'SAINT (Bruker, 2009)'
_computing_molecular_graphics 'SHELXTL (Sheldrick, 2008)'
_computing_publication_material 'SHELXTL (Sheldrick, 2008) and PLATON (Spek, 2009)'
_computing_structure_refinement 'SHELXTL (Sheldrick, 2008)'
_computing_structure_solution 'SHELXTL (Sheldrick, 2008)'
_diffrn_ambient_temperature 296(2)
_diffrn_measured_fraction_theta_full 0.994
_diffrn_measured_fraction_theta_max 0.994
_diffrn_measurement_device_type
;
Bruker APEX DUO CCD area-detector diffractometer
;
_diffrn_measurement_method '\f and \w scans'
_diffrn_radiation_monochromator graphite
_diffrn_radiation_source 'fine-focus sealed tube'
_diffrn_radiation_type MoK\a
_diffrn_radiation_wavelength 0.71073
_diffrn_reflns_av_R_equivalents 0.0337
_diffrn_reflns_av_sigmaI/netI 0.0312
_diffrn_reflns_limit_h_max 14
_diffrn_reflns_limit_h_min -14
_diffrn_reflns_limit_k_max 14
_diffrn_reflns_limit_k_min -15
_diffrn_reflns_limit_l_max 16
_diffrn_reflns_limit_l_min -16
_diffrn_reflns_number 15251
_diffrn_reflns_theta_full 30.00
_diffrn_reflns_theta_max 30.00
_diffrn_reflns_theta_min 2.19
_diffrn_standards_number 0
_exptl_absorpt_coefficient_mu 3.343
_exptl_absorpt_correction_T_max 0.7079
_exptl_absorpt_correction_T_min 0.3321
_exptl_absorpt_correction_type multi-scan
_exptl_absorpt_process_details '(SADABS; Bruker, 2009)'
_exptl_crystal_colour brown
_exptl_crystal_density_diffrn 1.671
_exptl_crystal_density_method 'not measured'
_exptl_crystal_description blcok
_exptl_crystal_F_000 620
_exptl_crystal_size_max 0.42
_exptl_crystal_size_mid 0.39
_exptl_crystal_size_min 0.11
_refine_diff_density_max 0.508
_refine_diff_density_min -0.542
_refine_ls_extinction_method none
_refine_ls_goodness_of_fit_ref 1.057
_refine_ls_hydrogen_treatment constr
_refine_ls_matrix_type full
_refine_ls_number_parameters 163
_refine_ls_number_reflns 3565
_refine_ls_number_restraints 0
_refine_ls_restrained_S_all 1.057
_refine_ls_R_factor_all 0.0586
_refine_ls_R_factor_gt 0.0374
_refine_ls_shift/su_max 0.001
_refine_ls_shift/su_mean <0.001
_refine_ls_structure_factor_coef Fsqd
_refine_ls_weighting_details 'calc w=1/[\s^2^(Fo^2^)+(0.0846P)^2^+0.125P] where P=(Fo^2^+2Fc^2^)/3'
_refine_ls_weighting_scheme calc
_refine_ls_wR_factor_gt 0.1149
_refine_ls_wR_factor_ref 0.1372
_reflns_number_gt 2650
_reflns_number_total 3565
_reflns_threshold_expression I>2\s(I)
_cod_data_source_file tk2628.cif
_cod_data_source_block I
_cod_depositor_comments
;
The following automatic conversions were performed:
'_symmetry_cell_setting' value 'Monoclinic' changed to 'monoclinic'
according to '/home/saulius/struct/CIF-dictionaries/cif_core.dic'
dictionary named 'cif_core.dic' version 2.4.1 from 2010-06-29.

Automatic conversion script
Id: cif_fix_enum 1527 2010-12-29 10:47:43Z saulius 

The following automatic conversions were performed:

'_symmetry_cell_setting' value 'Monoclinic' changed to 'monoclinic'
according to /home/saulius/struct/CIF-dictionaries/cif_core.dic
dictionary named 'cif_core.dic' version 2.4.1 from 2010-06-29.

Automatic conversion script
Id: cif_fix_values 1715 2011-07-08 13:25:40Z adriana 
;
_cod_original_sg_symbol_H-M 'P 21/c'
_cod_database_code 2225393
_cod_database_fobs_code 2225393

loop_
_symmetry_equiv_pos_as_xyz
'x, y, z'
'-x, y+1/2, -z+1/2'
'-x, -y, -z'
'x, -y-1/2, z-1/2'

loop_
_atom_site_type_symbol
_atom_site_label
_atom_site_fract_x
_atom_site_fract_y
_atom_site_fract_z
_atom_site_U_iso_or_equiv
_atom_site_adp_type
_atom_site_calc_flag
_atom_site_refinement_flags
_atom_site_occupancy
_atom_site_disorder_assembly
_atom_site_disorder_group
Br Br1 0.82844(3) 0.52926(3) 0.04268(3) 0.05749(15) Uani d . 1 . .
N N1 0.5198(2) 0.30649(19) 0.06832(17) 0.0383(4) Uani d . 1 . .
N N2 0.4208(3) 0.2756(2) 0.2082(2) 0.0499(5) Uani d . 1 . .
H H2A 0.3715 0.2168 0.1638 0.060 Uiso calc R 1 . .
H H2B 0.4125 0.2940 0.2749 0.060 Uiso calc R 1 . .
C C1 0.5087(2) 0.3373(2) 0.1739(2) 0.0378(5) Uani d . 1 . .
C C2 0.5959(3) 0.4328(3) 0.2429(2) 0.0442(5) Uani d . 1 . .
H H2 0.5897 0.4569 0.3151 0.053 Uiso calc R 1 . .
C C3 0.6892(3) 0.4899(2) 0.2043(3) 0.0448(5) Uani d . 1 . .
H H3 0.7469 0.5525 0.2502 0.054 Uiso calc R 1 . .
C C4 0.6971(2) 0.4537(2) 0.0954(2) 0.0387(5) Uani d . 1 . .
C C5 0.6125(2) 0.3619(2) 0.0294(2) 0.0387(5) Uani d . 1 . .
H H5 0.6183 0.3370 -0.0428 0.046 Uiso calc R 1 . .
O O1 0.3733(2) 1.13481(18) 0.91776(17) 0.0528(5) Uani d . 1 . .
O O2 0.2423(2) 1.11501(19) 1.02651(17) 0.0549(5) Uani d . 1 . .
N N3 -0.0679(3) 0.7483(2) 0.8606(3) 0.0677(7) Uani d . 1 . .
H H3A -0.1118 0.6865 0.8182 0.081 Uiso calc R 1 . .
H H3B -0.0901 0.7746 0.9185 0.081 Uiso calc R 1 . .
C C6 0.2439(3) 0.9284(2) 0.7774(2) 0.0426(5) Uani d . 1 . .
H H6 0.3115 0.9693 0.7576 0.051 Uiso calc R 1 . .
C C7 0.1775(3) 0.8250(3) 0.7134(2) 0.0477(6) Uani d . 1 . .
H H7 0.2012 0.7963 0.6508 0.057 Uiso calc R 1 . .
C C8 0.0755(3) 0.7644(2) 0.7426(2) 0.0461(6) Uani d . 1 . .
H H8 0.0315 0.6954 0.6992 0.055 Uiso calc R 1 . .
C C9 0.0388(3) 0.8058(2) 0.8355(2) 0.0445(5) Uani d . 1 . .
C C10 0.1058(3) 0.9094(2) 0.9004(2) 0.0412(5) Uani d . 1 . .
H H10 0.0820 0.9380 0.9630 0.049 Uiso calc R 1 . .
C C11 0.2085(3) 0.9701(2) 0.8712(2) 0.0375(5) Uani d . 1 . .
C C12 0.2807(3) 1.0815(2) 0.9441(2) 0.0399(5) Uani d . 1 . .
H H1 0.4617 0.2439 0.0129 0.048 Uiso d R 1 . .

loop_
_atom_site_aniso_label
_atom_site_aniso_U_11
_atom_site_aniso_U_22
_atom_site_aniso_U_33
_atom_site_aniso_U_12
_atom_site_aniso_U_13
_atom_site_aniso_U_23
Br1 0.0532(2) 0.0605(2) 0.0637(2) -0.01495(12) 0.02867(15) -0.00314(12)
N1 0.0453(10) 0.0357(10) 0.0354(9) -0.0041(8) 0.0179(8) -0.0056(8)
N2 0.0630(14) 0.0513(13) 0.0451(11) -0.0075(10) 0.0320(10) -0.0064(10)
C1 0.0432(11) 0.0364(12) 0.0346(10) 0.0035(9) 0.0165(8) -0.0018(9)
C2 0.0519(13) 0.0432(13) 0.0391(12) 0.0008(11) 0.0200(10) -0.0102(10)
C3 0.0454(13) 0.0388(12) 0.0480(13) -0.0018(10) 0.0167(10) -0.0113(10)
C4 0.0357(11) 0.0374(12) 0.0438(12) -0.0006(8) 0.0168(9) -0.0014(9)
C5 0.0427(11) 0.0401(13) 0.0356(11) -0.0004(9) 0.0183(9) -0.0031(9)
O1 0.0679(12) 0.0533(12) 0.0469(10) -0.0214(9) 0.0332(9) -0.0119(8)
O2 0.0784(13) 0.0500(11) 0.0479(10) -0.0120(9) 0.0376(10) -0.0104(8)
N3 0.0686(16) 0.0571(16) 0.094(2) -0.0195(13) 0.0496(15) -0.0166(15)
C6 0.0455(12) 0.0433(13) 0.0412(12) -0.0013(10) 0.0196(9) -0.0006(10)
C7 0.0490(13) 0.0480(15) 0.0467(13) 0.0038(11) 0.0198(10) -0.0063(11)
C8 0.0443(13) 0.0380(13) 0.0508(14) 0.0026(10) 0.0137(10) -0.0052(11)
C9 0.0384(11) 0.0407(13) 0.0546(14) 0.0005(9) 0.0191(10) 0.0024(11)
C10 0.0430(12) 0.0389(13) 0.0457(12) 0.0005(9) 0.0221(10) 0.0008(10)
C11 0.0422(11) 0.0334(12) 0.0353(11) 0.0024(8) 0.0139(9) 0.0034(9)
C12 0.0493(13) 0.0365(12) 0.0336(10) -0.0017(9) 0.0163(9) 0.0021(9)

loop_
_atom_type_symbol
_atom_type_description
_atom_type_scat_dispersion_real
_atom_type_scat_dispersion_imag
_atom_type_scat_source
C C 0.0033 0.0016 'International Tables Vol C Tables 4.2.6.8 and 6.1.1.4'
H H 0.0000 0.0000 'International Tables Vol C Tables 4.2.6.8 and 6.1.1.4'
N N 0.0061 0.0033 'International Tables Vol C Tables 4.2.6.8 and 6.1.1.4'
O O 0.0106 0.0060 'International Tables Vol C Tables 4.2.6.8 and 6.1.1.4'
Br Br -0.2901 2.4595 'International Tables Vol C Tables 4.2.6.8 and 6.1.1.4'

loop_
_geom_angle_atom_site_label_1
_geom_angle_atom_site_label_2
_geom_angle_atom_site_label_3
_geom_angle_site_symmetry_1
_geom_angle_site_symmetry_3
_geom_angle
_geom_angle_publ_flag
C5 N1 C1 . . 122.5(2) ?
C5 N1 H1 . . 113.7 ?
C1 N1 H1 . . 123.8 ?
C1 N2 H2A . . 120.0 ?
C1 N2 H2B . . 120.0 ?
H2A N2 H2B . . 120.0 ?
N2 C1 N1 . . 118.8(2) ?
N2 C1 C2 . . 123.5(2) ?
N1 C1 C2 . . 117.7(2) ?
C3 C2 C1 . . 120.4(2) ?
C3 C2 H2 . . 119.8 ?
C1 C2 H2 . . 119.8 ?
C2 C3 C4 . . 119.5(2) ?
C2 C3 H3 . . 120.3 ?
C4 C3 H3 . . 120.3 ?
C5 C4 C3 . . 119.7(2) ?
C5 C4 Br1 . . 120.33(18) ?
C3 C4 Br1 . . 119.97(19) ?
N1 C5 C4 . . 120.3(2) ?
N1 C5 H5 . . 119.9 ?
C4 C5 H5 . . 119.9 ?
C9 N3 H3A . . 120.0 ?
C9 N3 H3B . . 120.0 ?
H3A N3 H3B . . 120.0 ?
C11 C6 C7 . . 119.5(2) ?
C11 C6 H6 . . 120.3 ?
C7 C6 H6 . . 120.3 ?
C6 C7 C8 . . 120.2(2) ?
C6 C7 H7 . . 119.9 ?
C8 C7 H7 . . 119.9 ?
C9 C8 C7 . . 120.8(2) ?
C9 C8 H8 . . 119.6 ?
C7 C8 H8 . . 119.6 ?
C8 C9 N3 . . 120.6(2) ?
C8 C9 C10 . . 119.2(2) ?
N3 C9 C10 . . 120.2(2) ?
C9 C10 C11 . . 120.1(2) ?
C9 C10 H10 . . 120.0 ?
C11 C10 H10 . . 120.0 ?
C6 C11 C10 . . 120.3(2) ?
C6 C11 C12 . . 120.8(2) ?
C10 C11 C12 . . 118.9(2) ?
O2 C12 O1 . . 124.2(2) ?
O2 C12 C11 . . 117.4(2) ?
O1 C12 C11 . . 118.4(2) ?

loop_
_geom_bond_atom_site_label_1
_geom_bond_atom_site_label_2
_geom_bond_site_symmetry_2
_geom_bond_distance
_geom_bond_publ_flag
Br1 C4 . 1.885(2) ?
N1 C5 . 1.353(3) ?
N1 C1 . 1.355(3) ?
N1 H1 . 0.9745 ?
N2 C1 . 1.313(3) ?
N2 H2A . 0.8600 ?
N2 H2B . 0.8600 ?
C1 C2 . 1.410(4) ?
C2 C3 . 1.365(4) ?
C2 H2 . 0.9300 ?
C3 C4 . 1.395(4) ?
C3 H3 . 0.9300 ?
C4 C5 . 1.358(3) ?
C5 H5 . 0.9300 ?
O1 C12 . 1.254(3) ?
O2 C12 . 1.252(3) ?
N3 C9 . 1.390(3) ?
N3 H3A . 0.8600 ?
N3 H3B . 0.8600 ?
C6 C11 . 1.387(3) ?
C6 C7 . 1.389(4) ?
C6 H6 . 0.9300 ?
C7 C8 . 1.391(4) ?
C7 H7 . 0.9300 ?
C8 C9 . 1.384(4) ?
C8 H8 . 0.9300 ?
C9 C10 . 1.396(4) ?
C10 C11 . 1.398(3) ?
C10 H10 . 0.9300 ?
C11 C12 . 1.515(3) ?

loop_
_geom_hbond_atom_site_label_D
_geom_hbond_atom_site_label_H
_geom_hbond_atom_site_label_A
_geom_hbond_site_symmetry_A
_geom_hbond_distance_DH
_geom_hbond_distance_HA
_geom_hbond_distance_DA
_geom_hbond_angle_DHA
_geom_hbond_publ_flag
N1 H1 O1 1_544 0.9800 1.6500 2.626(3) 176.00 yes
N2 H2A O2 1_544 0.8600 1.9900 2.826(3) 165.00 yes
N2 H2B O1 4_575 0.8600 2.0600 2.909(3) 170.00 yes
N3 H3B O2 3_577 0.8600 2.2600 3.028(4) 148.00 yes

loop_
_geom_torsion_atom_site_label_1
_geom_torsion_atom_site_label_2
_geom_torsion_atom_site_label_3
_geom_torsion_atom_site_label_4
_geom_torsion_site_symmetry_1
_geom_torsion_site_symmetry_2
_geom_torsion_site_symmetry_3
_geom_torsion_site_symmetry_4
_geom_torsion
_geom_torsion_publ_flag
C5 N1 C1 N2 . . . . -177.0(2) ?
C5 N1 C1 C2 . . . . 1.5(3) ?
N2 C1 C2 C3 . . . . 177.4(3) ?
N1 C1 C2 C3 . . . . -1.0(4) ?
C1 C2 C3 C4 . . . . 0.4(4) ?
C2 C3 C4 C5 . . . . -0.2(4) ?
C2 C3 C4 Br1 . . . . -178.6(2) ?
C1 N1 C5 C4 . . . . -1.3(4) ?
C3 C4 C5 N1 . . . . 0.7(4) ?
Br1 C4 C5 N1 . . . . 178.99(18) ?
C11 C6 C7 C8 . . . . 0.5(4) ?
C6 C7 C8 C9 . . . . -0.1(4) ?
C7 C8 C9 N3 . . . . 176.9(3) ?
C7 C8 C9 C10 . . . . -0.2(4) ?
C8 C9 C10 C11 . . . . 0.0(4) ?
N3 C9 C10 C11 . . . . -177.1(3) ?
C7 C6 C11 C10 . . . . -0.7(4) ?
C7 C6 C11 C12 . . . . 179.1(2) ?
C9 C10 C11 C6 . . . . 0.4(4) ?
C9 C10 C11 C12 . . . . -179.3(2) ?
C6 C11 C12 O2 . . . . 179.1(2) ?
C10 C11 C12 O2 . . . . -1.2(3) ?
C6 C11 C12 O1 . . . . -0.2(4) ?
C10 C11 C12 O1 . . . . 179.5(2) ?

loop_
_cod_related_entry_id
_cod_related_entry_database
_cod_related_entry_code
1 ChemSpider 30656038
